data_7206541
loop_
_publ_author_name
'Lu, Ying-Bing'
'Cai, Li-Zhen'
'Zou, Jian-Ping'
'Liu, Xi'
'Guo, Guo-Cong'
'Huang, Jin-Shun'

_publ_section_title
;
 Two novel halogeno(cyano)argentates built by silver halide clusters:
 molecular structures and luminescent properties
;
_journal_issue 19
_journal_name_full CrystEngComm
_journal_page_first 5724
_journal_paper_doi 10.1039/c1ce05497j
_journal_volume 13
_journal_year 2011
_chemical_formula_moiety '[(CH3CH2)4N]3[Ag6Br5.61(CN)3.39]'
_chemical_formula_sum 'C27.39 H60 Ag6 Br5.61 N6.39'
_chemical_formula_weight 1574.74
_chemical_melting_point ?
_chemical_name_common ((CH3CH2)4N)3(Ag6Br5.61(CN)3.39)
_chemical_name_systematic '[(CH3CH2)4N]3[Ag6Br5.61(CN)3.39]'
_space_group_IT_number 62
_symmetry_cell_setting orthorhombic
_symmetry_space_group_name_Hall '-P 2ac 2n'
_symmetry_space_group_name_H-M 'P n m a'
_atom_sites_solution_hydrogens geom
_atom_sites_solution_primary direct
_atom_sites_solution_secondary difmap
_audit_creation_method SHELXL-97
_cell_angle_alpha 90.00
_cell_angle_beta 90.00
_cell_angle_gamma 90.00
_cell_formula_units_Z 4
_cell_length_a 25.783(2)
_cell_length_b 11.8912(8)
_cell_length_c 14.6506(11)
_cell_measurement_temperature 293(2)
_cell_volume 4491.7(6)
_computing_cell_refinement 'CrystalClear (Rigaku Corp., 2002)'
_computing_data_collection 'CrystalClear (Rigaku Corp., 2002)'
_computing_data_reduction 'CrystalClear (Rigaku Corp., 2002)'
_computing_molecular_graphics 'Bruker SHELXTL'
_computing_publication_material 'Siemens SHELXTL^TM^ 5'
_computing_structure_refinement 'Siemens SHELXTL^TM^ 5'
_computing_structure_solution 'Siemens SHELXTL^TM^ 5'
_diffrn_ambient_temperature 293(2)
_diffrn_measured_fraction_theta_full 0.995
_diffrn_measured_fraction_theta_max 0.995
_diffrn_measurement_device_type 'Rigaku Mercury CCD'
_diffrn_measurement_method \w
_diffrn_radiation_monochromator graphite
_diffrn_radiation_source 'fine-focus sealed tube'
_diffrn_radiation_type MoK\a
_diffrn_radiation_wavelength 0.71073
_diffrn_reflns_av_R_equivalents 0.0286
_diffrn_reflns_av_sigmaI/netI 0.0356
_diffrn_reflns_limit_h_max 31
_diffrn_reflns_limit_h_min -31
_diffrn_reflns_limit_k_max 14
_diffrn_reflns_limit_k_min -14
_diffrn_reflns_limit_l_max 16
_diffrn_reflns_limit_l_min -17
_diffrn_reflns_number 33527
_diffrn_reflns_theta_full 25.50
_diffrn_reflns_theta_max 25.50
_diffrn_reflns_theta_min 3.16
_exptl_absorpt_coefficient_mu 7.586
_exptl_absorpt_correction_T_max 1.0000
_exptl_absorpt_correction_T_min 0.6124
_exptl_absorpt_correction_type multi-scan
_exptl_absorpt_process_details 'Sphere (Rigaku CrystalClear)'
_exptl_crystal_colour colorless
_exptl_crystal_density_diffrn 2.329
_exptl_crystal_density_meas ?
_exptl_crystal_density_method 'not measured'
_exptl_crystal_description blcok
_exptl_crystal_F_000 2990
_exptl_crystal_size_max 0.35
_exptl_crystal_size_mid 0.30
_exptl_crystal_size_min 0.30
_refine_diff_density_max 1.926
_refine_diff_density_min -1.131
_refine_diff_density_rms 0.148
_refine_ls_extinction_method none
_refine_ls_goodness_of_fit_ref 1.050
_refine_ls_hydrogen_treatment constr
_refine_ls_matrix_type full
_refine_ls_number_parameters 239
_refine_ls_number_reflns 4376
_refine_ls_number_restraints 8
_refine_ls_restrained_S_all 1.052
_refine_ls_R_factor_all 0.0598
_refine_ls_R_factor_gt 0.0477
_refine_ls_shift/su_max 0.003
_refine_ls_shift/su_mean 0.000
_refine_ls_structure_factor_coef Fsqd
_refine_ls_weighting_details 'calc w=1/[\s^2^(Fo^2^)+(0.0980P)^2^+0.0000P] where P=(Fo^2^+2Fc^2^)/3'
_refine_ls_weighting_scheme calc
_refine_ls_wR_factor_gt 0.1441
_refine_ls_wR_factor_ref 0.1531
_reflns_number_gt 3563
_reflns_number_total 4376
_reflns_threshold_expression >2sigma(I)
_cod_data_source_file c1ce05497j.txt
_cod_data_source_block 62
_cod_depositor_comments
;
The following automatic conversions were performed:

'_chemical_melting_point' value 'not measured' was changed to '?' -
the value is undefined or not
given.

'_exptl_absorpt_correction_type' value 'Multi-scan' changed
to 'multi-scan' according to
/home/saulius/struct/CIF-dictionaries/cif_core.dic dictionary named
'cif_core.dic' version 2.4.1 from 2010-06-29.

Automatic conversion script
Id: cif_fix_values 1715 2011-07-08 13:25:40Z adriana 

The following automatic conversions were performed:

'_exptl_crystal_density_meas' value 'not measured' was changed to '?'
- the value is perceived as not measured.

Automatic conversion script
Id: cif_fix_values 3008 2015-01-20 13:52:24Z robertas 

The following automatic conversions were performed:

'_refine_ls_hydrogen_treatment' value 'contr' was replaced with the
value 'constr' as specified in the replacement file
'src/cod-tools/trunk/data/replacement-values/replacement_values.lst'.

Automatic conversion script
Id: cif_fix_values 5376 2017-05-30 11:51:03Z andrius 
;
_cod_original_sg_symbol_H-M Pnma
_cod_database_code 7206541

loop_
_symmetry_equiv_pos_as_xyz
'x, y, z'
'-x+1/2, -y, z+1/2'
'-x, y+1/2, -z'
'x+1/2, -y+1/2, -z+1/2'
'-x, -y, -z'
'x-1/2, y, -z-1/2'
'x, -y-1/2, z'
'-x-1/2, y-1/2, z-1/2'

loop_
_atom_site_label
_atom_site_type_symbol
_atom_site_fract_x
_atom_site_fract_y
_atom_site_fract_z
_atom_site_U_iso_or_equiv
_atom_site_adp_type
_atom_site_occupancy
_atom_site_symmetry_multiplicity
_atom_site_calc_flag
_atom_site_refinement_flags
_atom_site_disorder_assembly
_atom_site_disorder_group
Ag1 Ag 0.685237(9) 0.612901(18) 0.419430(15) 0.06449(7) Uani 1 1 d . . .
Ag2 Ag 0.711819(9) 0.613037(18) 0.180497(16) 0.06904(7) Uani 1 1 d . . .
Ag3 Ag 0.574835(9) 0.60965(2) 0.257441(18) 0.07810(8) Uani 1 1 d . . .
Br1 Br 0.753018(13) 0.7500 0.32047(2) 0.04576(9) Uani 1 2 d S . .
Br2 Br 0.598119(12) 0.7500 0.40881(2) 0.04145(8) Uani 1 2 d S . .
Br3 Br 0.630802(13) 0.7500 0.12925(2) 0.04616(9) Uani 1 2 d S . .
Br4 Br 0.656938(11) 0.46426(2) 0.285982(17) 0.05518(8) Uani 1 1 d . A .
C2 C 0.49872(13) 0.5332(4) 0.2204(4) 0.0975(12) Uani 0.6924(7) 1 d PD A 1
N2 N 0.46188(12) 0.4901(3) 0.2065(3) 0.0975(12) Uani 0.6924(7) 1 d PD A 1
Br5 Br 0.49012(4) 0.52169(8) 0.22048(6) 0.0643(3) Uani 0.3076(7) 1 d P A 2
N11 N 0.42255(8) 0.7500 0.46598(16) 0.0315(6) Uani 1 2 d S . .
N12 N 0.82588(9) 0.2500 0.29967(14) 0.0318(6) Uani 1 2 d S . .
N13 N 0.58783(10) 0.2500 0.02896(15) 0.0340(7) Uani 1 2 d S . .
C11 C 0.45496(8) 0.64821(17) 0.44166(16) 0.0426(6) Uani 1 1 d . . .
H11A H 0.4627 0.6508 0.3769 0.051 Uiso 1 1 calc R . .
H11B H 0.4877 0.6530 0.4742 0.051 Uiso 1 1 calc R . .
C12 C 0.43017(11) 0.53627(19) 0.4630(2) 0.0685(9) Uani 1 1 d . . .
H12A H 0.4532 0.4767 0.4454 0.082 Uiso 1 1 calc R . .
H12B H 0.3982 0.5295 0.4300 0.082 Uiso 1 1 calc R . .
H12C H 0.4234 0.5315 0.5273 0.082 Uiso 1 1 calc R . .
C13 C 0.37321(13) 0.7500 0.4122(3) 0.0727(15) Uani 1 2 d S . .
H13A H 0.3532 0.6842 0.4290 0.087 Uiso 0.50 1 calc PR . .
H13B H 0.3532 0.8158 0.4290 0.087 Uiso 0.50 1 calc PR . .
C14 C 0.3804(2) 0.7500 0.3110(3) 0.0923(16) Uani 1 2 d S . .
H14A H 0.3471 0.7500 0.2817 0.111 Uiso 1 2 calc SR . .
H14B H 0.3993 0.6841 0.2932 0.111 Uiso 0.50 1 calc PR . .
H14C H 0.3993 0.8159 0.2932 0.111 Uiso 0.50 1 calc PR . .
C15 C 0.40807(16) 0.7500 0.5658(2) 0.0621(11) Uani 1 2 d S . .
H15A H 0.3870 0.8158 0.5780 0.074 Uiso 0.50 1 calc PR . .
H15B H 0.3870 0.6842 0.5780 0.074 Uiso 0.50 1 calc PR . .
C16 C 0.4534(2) 0.7500 0.6308(3) 0.100(2) Uani 1 2 d S . .
H16A H 0.4408 0.7500 0.6925 0.120 Uiso 1 2 calc SR . .
H16B H 0.4741 0.8159 0.6207 0.120 Uiso 0.50 1 calc PR . .
H16C H 0.4741 0.6841 0.6207 0.120 Uiso 0.50 1 calc PR . .
C21 C 0.84930(12) 0.3526(2) 0.3444(2) 0.0676(9) Uani 1 1 d . . .
H21A H 0.8864 0.3527 0.3339 0.081 Uiso 1 1 calc R . .
H21B H 0.8436 0.3485 0.4098 0.081 Uiso 1 1 calc R . .
C22 C 0.8382(2) 0.2500 0.1973(3) 0.097(2) Uani 1 2 d S . .
H22A H 0.8227 0.3159 0.1694 0.116 Uiso 0.50 1 calc PR . .
H22B H 0.8227 0.1841 0.1694 0.116 Uiso 0.50 1 calc PR . .
C23 C 0.82595(13) 0.4637(2) 0.3077(2) 0.0720(10) Uani 1 1 d . . .
H23A H 0.8419 0.5263 0.3382 0.086 Uiso 1 1 calc R . .
H23B H 0.7893 0.4647 0.3190 0.086 Uiso 1 1 calc R . .
H23C H 0.8322 0.4691 0.2433 0.086 Uiso 1 1 calc R . .
C24 C 0.8984(2) 0.2500 0.1779(3) 0.1104(18) Uani 1 2 d S . .
H24A H 0.9043 0.2500 0.1132 0.132 Uiso 1 2 calc SR . .
H24B H 0.9138 0.1841 0.2044 0.132 Uiso 0.50 1 calc PR . .
H24C H 0.9138 0.3159 0.2044 0.132 Uiso 0.50 1 calc PR . .
C25 C 0.76707(19) 0.2500 0.3099(3) 0.0795(16) Uani 1 2 d S . .
H25A H 0.7529 0.1840 0.2800 0.095 Uiso 0.50 1 calc PR . .
H25B H 0.7529 0.3160 0.2800 0.095 Uiso 0.50 1 calc PR . .
C26 C 0.75032(17) 0.2500 0.4117(3) 0.0904(16) Uani 1 2 d S . .
H26A H 0.7131 0.2500 0.4154 0.108 Uiso 1 2 calc SR . .
H26B H 0.7637 0.3159 0.4412 0.108 Uiso 0.50 1 calc PR . .
H26C H 0.7637 0.1841 0.4412 0.108 Uiso 0.50 1 calc PR . .
C31 C 0.59343(14) 0.3508(2) -0.0316(2) 0.0784(11) Uani 1 1 d . . .
H31A H 0.5657 0.3510 -0.0763 0.094 Uiso 1 1 calc R . .
H31B H 0.6261 0.3462 -0.0641 0.094 Uiso 1 1 calc R . .
C32 C 0.62569(18) 0.2500 0.1043(3) 0.0863(17) Uani 1 2 d S . .
H32A H 0.6196 0.1842 0.1419 0.104 Uiso 0.50 1 calc PR . .
H32B H 0.6196 0.3158 0.1419 0.104 Uiso 0.50 1 calc PR . .
C33 C 0.53333(9) 0.2500 0.07399(16) 0.0882(17) Uani 1 2 d SD . .
H33A H 0.5294 0.1839 0.1122 0.106 Uiso 0.50 1 calc PR . .
H33B H 0.5294 0.3161 0.1122 0.106 Uiso 0.50 1 calc PR . .
C34 C 0.68454(17) 0.2500 0.0726(4) 0.0951(19) Uani 1 2 d S . .
H34A H 0.7067 0.2500 0.1253 0.114 Uiso 1 2 calc SR . .
H34B H 0.6913 0.3159 0.0367 0.114 Uiso 0.50 1 calc PR . .
H34C H 0.6913 0.1841 0.0367 0.114 Uiso 0.50 1 calc PR . .
C35 C 0.59168(15) 0.46232(19) 0.02400(19) 0.0741(10) Uani 1 1 d . . .
H35A H 0.5949 0.5251 -0.0169 0.089 Uiso 1 1 calc R . .
H35B H 0.6198 0.4635 0.0670 0.089 Uiso 1 1 calc R . .
H35C H 0.5593 0.4672 0.0562 0.089 Uiso 1 1 calc R . .
C36 C 0.49236(9) 0.2500 0.00049(18) 0.129(2) Uani 1 2 d SDU . .
H36A H 0.4586 0.2500 0.0281 0.154 Uiso 1 2 calc SR . .
H36B H 0.4962 0.1841 -0.0367 0.154 Uiso 0.50 1 calc PR . .
H36C H 0.4962 0.3159 -0.0367 0.154 Uiso 0.50 1 calc PR . .
N1 N 0.71705(9) 0.52544(18) 0.53541(15) 0.0613(7) Uani 1 1 d . . .
C1 C 0.73843(9) 0.47146(19) 0.58646(14) 0.0460(7) Uani 1 1 d . . .

loop_
_atom_site_aniso_label
_atom_site_aniso_U_11
_atom_site_aniso_U_22
_atom_site_aniso_U_33
_atom_site_aniso_U_23
_atom_site_aniso_U_13
_atom_site_aniso_U_12
Ag1 0.07388(13) 0.05899(12) 0.06062(11) 0.01335(9) -0.01271(10) 0.00051(10)
Ag2 0.07095(13) 0.06085(13) 0.07531(13) -0.00436(11) 0.02075(11) 0.01156(11)
Ag3 0.05118(12) 0.09031(16) 0.09279(16) -0.01135(13) -0.00773(11) -0.01586(12)
Br1 0.04655(16) 0.04360(17) 0.04712(16) 0.000 0.00916(14) 0.000
Br2 0.03721(14) 0.04052(16) 0.04662(16) 0.000 -0.00126(13) 0.000
Br3 0.04354(16) 0.04248(16) 0.05245(17) 0.000 0.00182(14) 0.000
Br4 0.06142(14) 0.05035(14) 0.05378(13) -0.00001(11) 0.00106(12) -0.00144(12)
C2 0.0735(19) 0.114(3) 0.105(2) -0.011(2) -0.0117(18) -0.011(2)
N2 0.0735(19) 0.114(3) 0.105(2) -0.011(2) -0.0117(18) -0.011(2)
Br5 0.0755(6) 0.0648(5) 0.0527(4) -0.0027(4) 0.0124(4) 0.0136(5)
N11 0.0244(10) 0.0233(11) 0.0469(13) 0.000 0.0062(10) 0.000
N12 0.0417(12) 0.0235(11) 0.0302(11) 0.000 -0.0093(10) 0.000
N13 0.0475(13) 0.0237(11) 0.0309(11) 0.000 0.0024(11) 0.000
C11 0.0355(10) 0.0389(11) 0.0536(12) -0.0014(10) 0.0026(10) 0.0048(9)
C12 0.0681(17) 0.0317(12) 0.106(2) 0.0016(14) -0.0047(16) -0.0008(12)
C13 0.0340(17) 0.0390(18) 0.145(4) 0.000 -0.020(2) 0.000
C14 0.112(3) 0.087(3) 0.078(2) 0.000 -0.054(2) 0.000
C15 0.079(2) 0.053(2) 0.0540(18) 0.000 0.0329(17) 0.000
C16 0.184(6) 0.075(3) 0.041(2) 0.000 0.007(3) 0.000
C21 0.0722(17) 0.0584(16) 0.0722(17) -0.0039(14) -0.0031(15) -0.0017(15)
C22 0.115(4) 0.116(4) 0.059(2) 0.000 -0.018(3) 0.000
C23 0.093(2) 0.0309(12) 0.0921(19) -0.0001(13) -0.0168(17) -0.0112(14)
C24 0.118(3) 0.094(4) 0.120(3) 0.000 0.083(2) 0.000
C25 0.074(3) 0.071(3) 0.093(3) 0.000 -0.005(3) 0.000
C26 0.080(2) 0.082(3) 0.109(3) 0.000 0.058(2) 0.000
C31 0.092(2) 0.0694(17) 0.0734(18) 0.0174(15) 0.0022(17) 0.0074(17)
C32 0.080(3) 0.102(3) 0.077(3) 0.000 -0.026(2) 0.000
C33 0.079(3) 0.084(3) 0.101(3) 0.000 0.033(2) 0.000
C34 0.055(2) 0.110(4) 0.120(4) 0.000 -0.017(3) 0.000
C35 0.116(2) 0.0272(12) 0.0790(18) -0.0018(12) 0.0183(18) -0.0024(14)
C36 0.078(3) 0.116(4) 0.191(5) 0.000 -0.049(3) 0.000
N1 0.0672(13) 0.0587(13) 0.0581(12) -0.0049(11) -0.0062(11) -0.0025(11)
C1 0.0539(13) 0.0424(12) 0.0417(11) 0.0062(10) -0.0132(10) 0.0093(11)

loop_
_atom_type_symbol
_atom_type_description
_atom_type_scat_dispersion_real
_atom_type_scat_dispersion_imag
_atom_type_scat_source
C C 0.0033 0.0016 'International Tables Vol C Tables 4.2.6.8 and 6.1.1.4'
H H 0.0000 0.0000 'International Tables Vol C Tables 4.2.6.8 and 6.1.1.4'
N N 0.0061 0.0033 'International Tables Vol C Tables 4.2.6.8 and 6.1.1.4'
Br Br -0.2901 2.4595 'International Tables Vol C Tables 4.2.6.8 and 6.1.1.4'
Ag Ag -0.8971 1.1015 'International Tables Vol C Tables 4.2.6.8 and 6.1.1.4'

loop_
_geom_angle_atom_site_label_1
_geom_angle_atom_site_label_2
_geom_angle_atom_site_label_3
_geom_angle
_geom_angle_site_symmetry_1
_geom_angle_site_symmetry_3
N1 Ag1 Br4 110.70(6) . .
N1 Ag1 Br2 129.41(6) . .
Br4 Ag1 Br2 97.090(11) . .
N1 Ag1 Br1 116.91(6) . .
Br4 Ag1 Br1 99.960(11) . .
Br2 Ag1 Br1 97.706(11) . .
N1 Ag1 Ag1 118.86(6) . 7_575
Br4 Ag1 Ag1 130.265(8) . 7_575
Br2 Ag1 Ag1 54.093(7) . 7_575
Br1 Ag1 Ag1 54.323(6) . 7_575
C1 Ag2 Br4 111.73(6) 2_664 .
C1 Ag2 Br3 123.96(6) 2_664 .
Br4 Ag2 Br3 98.270(12) . .
C1 Ag2 Br1 120.92(6) 2_664 .
Br4 Ag2 Br1 99.022(12) . .
Br3 Ag2 Br1 98.173(11) . .
C1 Ag2 Ag2 118.09(6) 2_664 7_575
Br4 Ag2 Ag2 130.176(8) . 7_575
Br3 Ag2 Ag2 53.731(7) . 7_575
Br1 Ag2 Ag2 54.808(6) . 7_575
C2 Ag3 Br5 1.64(14) . .
C2 Ag3 Br4 117.11(12) . .
Br5 Ag3 Br4 116.32(3) . .
C2 Ag3 Br2 127.99(13) . .
Br5 Ag3 Br2 127.17(2) . .
Br4 Ag3 Br2 95.023(11) . .
C2 Ag3 Br3 121.03(13) . .
Br5 Ag3 Br3 122.66(2) . .
Br4 Ag3 Br3 94.411(11) . .
Br2 Ag3 Br3 93.575(11) . .
C2 Ag3 Ag3 114.06(12) . 7_575
Br5 Ag3 Ag3 114.93(2) . 7_575
Br4 Ag3 Ag3 128.703(8) . 7_575
Br2 Ag3 Ag3 54.003(7) . 7_575
Br3 Ag3 Ag3 54.828(7) . 7_575
Ag1 Br1 Ag1 71.353(13) . 7_575
Ag1 Br1 Ag2 78.770(10) . .
Ag1 Br1 Ag2 118.521(14) 7_575 .
Ag1 Br1 Ag2 118.521(14) . 7_575
Ag1 Br1 Ag2 78.770(10) 7_575 7_575
Ag2 Br1 Ag2 70.383(13) . 7_575
Ag1 Br2 Ag1 71.814(13) 7_575 .
Ag1 Br2 Ag3 124.004(13) 7_575 .
Ag1 Br2 Ag3 82.522(9) . .
Ag1 Br2 Ag3 82.522(9) 7_575 7_575
Ag1 Br2 Ag3 124.004(13) . 7_575
Ag3 Br2 Ag3 71.994(14) . 7_575
Ag2 Br3 Ag2 72.537(13) 7_575 .
Ag2 Br3 Ag3 122.811(14) 7_575 .
Ag2 Br3 Ag3 81.972(10) . .
Ag2 Br3 Ag3 81.972(10) 7_575 7_575
Ag2 Br3 Ag3 122.811(14) . 7_575
Ag3 Br3 Ag3 70.344(14) . 7_575
Ag1 Br4 Ag2 81.271(11) . .
Ag1 Br4 Ag3 84.735(11) . .
Ag2 Br4 Ag3 84.630(11) . .
N2 C2 Ag3 175.2(4) . .
C13 N11 C15 107.5(3) . .
C13 N11 C11 110.20(16) . 7_575
C15 N11 C11 111.39(15) . 7_575
C13 N11 C11 110.20(16) . .
C15 N11 C11 111.39(15) . .
C11 N11 C11 106.2(2) 7_575 .
C21 N12 C21 107.7(3) . 7_565
C21 N12 C25 110.79(18) . .
C21 N12 C25 110.79(18) 7_565 .
C21 N12 C22 109.97(19) . .
C21 N12 C22 109.97(19) 7_565 .
C25 N12 C22 107.6(3) . .
C32 N13 C31 112.30(19) . 7_565
C32 N13 C31 112.30(19) . .
C31 N13 C31 106.3(3) 7_565 .
C32 N13 C33 106.3(2) . .
C31 N13 C33 109.80(18) 7_565 .
C31 N13 C33 109.81(18) . .
C12 C11 N11 114.99(19) . .
C12 C11 H11A 108.5 . .
N11 C11 H11A 108.5 . .
C12 C11 H11B 108.5 . .
N11 C11 H11B 108.5 . .
H11A C11 H11B 107.5 . .
C11 C12 H12A 109.5 . .
C11 C12 H12B 109.5 . .
H12A C12 H12B 109.5 . .
C11 C12 H12C 109.5 . .
H12A C12 H12C 109.5 . .
H12B C12 H12C 109.5 . .
C14 C13 N11 114.7(3) . .
C14 C13 H13A 108.6 . .
N11 C13 H13A 108.6 . .
C14 C13 H13B 108.6 . .
N11 C13 H13B 108.6 . .
H13A C13 H13B 107.6 . .
C13 C14 H14A 109.5 . .
C13 C14 H14B 109.5 . .
H14A C14 H14B 109.5 . .
C13 C14 H14C 109.5 . .
H14A C14 H14C 109.5 . .
H14B C14 H14C 109.5 . .
C16 C15 N11 114.9(3) . .
C16 C15 H15A 108.5 . .
N11 C15 H15A 108.5 . .
C16 C15 H15B 108.5 . .
N11 C15 H15B 108.5 . .
H15A C15 H15B 107.5 . .
C15 C16 H16A 109.5 . .
C15 C16 H16B 109.5 . .
H16A C16 H16B 109.5 . .
C15 C16 H16C 109.5 . .
H16A C16 H16C 109.5 . .
H16B C16 H16C 109.5 . .
N12 C21 C23 112.5(2) . .
N12 C21 H21A 109.1 . .
C23 C21 H21A 109.1 . .
N12 C21 H21B 109.1 . .
C23 C21 H21B 109.1 . .
H21A C21 H21B 107.8 . .
N12 C22 C24 112.3(4) . .
N12 C22 H22A 109.1 . .
C24 C22 H22A 109.1 . .
N12 C22 H22B 109.1 . .
C24 C22 H22B 109.1 . .
H22A C22 H22B 107.9 . .
C21 C23 H23A 109.5 . .
C21 C23 H23B 109.5 . .
H23A C23 H23B 109.5 . .
C21 C23 H23C 109.5 . .
H23A C23 H23C 109.5 . .
H23B C23 H23C 109.5 . .
C22 C24 H24A 109.5 . .
C22 C24 H24B 109.5 . .
H24A C24 H24B 109.5 . .
C22 C24 H24C 109.5 . .
H24A C24 H24C 109.5 . .
H24B C24 H24C 109.5 . .
N12 C25 C26 111.8(3) . .
N12 C25 H25A 109.2 . .
C26 C25 H25A 109.2 . .
N12 C25 H25B 109.2 . .
C26 C25 H25B 109.2 . .
H25A C25 H25B 107.9 . .
C25 C26 H26A 109.5 . .
C25 C26 H26B 109.5 . .
H26A C26 H26B 109.5 . .
C25 C26 H26C 109.5 . .
H26A C26 H26C 109.5 . .
H26B C26 H26C 109.5 . .
N13 C31 C35 111.7(2) . .
N13 C31 H31A 109.3 . .
C35 C31 H31A 109.3 . .
N13 C31 H31B 109.3 . .
C35 C31 H31B 109.3 . .
H31A C31 H31B 107.9 . .
N13 C32 C34 114.5(4) . .
N13 C32 H32A 108.6 . .
C34 C32 H32A 108.6 . .
N13 C32 H32B 108.6 . .
C34 C32 H32B 108.6 . .
H32A C32 H32B 107.6 . .
C36 C33 N13 109.29(19) . .
C36 C33 H33A 109.8 . .
N13 C33 H33A 109.8 . .
C36 C33 H33B 109.8 . .
N13 C33 H33B 109.8 . .
H33A C33 H33B 108.3 . .
C32 C34 H34A 109.5 . .
C32 C34 H34B 109.5 . .
H34A C34 H34B 109.5 . .
C32 C34 H34C 109.5 . .
H34A C34 H34C 109.5 . .
H34B C34 H34C 109.5 . .
C31 C35 H35A 109.5 . .
C31 C35 H35B 109.5 . .
H35A C35 H35B 109.5 . .
C31 C35 H35C 109.5 . .
H35A C35 H35C 109.5 . .
H35B C35 H35C 109.5 . .
C33 C36 H36A 109.5 . .
C33 C36 H36B 109.5 . .
H36A C36 H36B 109.5 . .
C33 C36 H36C 109.5 . .
H36A C36 H36C 109.5 . .
H36B C36 H36C 109.5 . .
C1 N1 Ag1 169.3(2) . .
N1 C1 Ag2 171.4(2) . 2_665

loop_
_geom_bond_atom_site_label_1
_geom_bond_atom_site_label_2
_geom_bond_distance
_geom_bond_site_symmetry_2
Ag1 N1 2.154(2) .
Ag1 Br4 2.7348(4) .
Ag1 Br2 2.7798(4) .
Ag1 Br1 2.7953(4) .
Ag1 Ag1 3.2605(5) 7_575
Ag2 C1 2.134(2) 2_664
Ag2 Br4 2.7424(4) .
Ag2 Br3 2.7531(4) .
Ag2 Br1 2.8260(4) .
Ag2 Ag2 3.2573(5) 7_575
Ag3 C2 2.230(4) .
Ag3 Br5 2.4815(11) .
Ag3 Br4 2.7649(4) .
Ag3 Br2 2.8396(4) .
Ag3 Br3 2.8974(4) .
Ag3 Ag3 3.3380(6) 7_575
Br1 Ag1 2.7953(4) 7_575
Br1 Ag2 2.8260(4) 7_575
Br2 Ag1 2.7798(4) 7_575
Br2 Ag3 2.8396(4) 7_575
Br3 Ag2 2.7531(4) 7_575
Br3 Ag3 2.8974(4) 7_575
C2 N2 1.098(5) .
N11 C13 1.497(4) .
N11 C15 1.509(4) .
N11 C11 1.513(2) 7_575
N11 C11 1.513(2) .
N12 C21 1.511(3) .
N12 C21 1.511(3) 7_565
N12 C25 1.524(5) .
N12 C22 1.533(5) .
N13 C32 1.473(5) .
N13 C31 1.498(3) 7_565
N13 C31 1.498(3) .
N13 C33 1.553(3) .
C11 C12 1.510(3) .
C11 H11A 0.9700 .
C11 H11B 0.9700 .
C12 H12A 0.9600 .
C12 H12B 0.9600 .
C12 H12C 0.9600 .
C13 C14 1.493(6) .
C13 H13A 0.9700 .
C13 H13B 0.9700 .
C14 H14A 0.9600 .
C14 H14B 0.9600 .
C14 H14C 0.9600 .
C15 C16 1.507(6) .
C15 H15A 0.9700 .
C15 H15B 0.9700 .
C16 H16A 0.9600 .
C16 H16B 0.9600 .
C16 H16C 0.9600 .
C21 C23 1.548(4) .
C21 H21A 0.9700 .
C21 H21B 0.9700 .
C22 C24 1.579(8) .
C22 H22A 0.9700 .
C22 H22B 0.9700 .
C23 H23A 0.9600 .
C23 H23B 0.9600 .
C23 H23C 0.9600 .
C24 H24A 0.9600 .
C24 H24B 0.9600 .
C24 H24C 0.9600 .
C25 C26 1.552(6) .
C25 H25A 0.9700 .
C25 H25B 0.9700 .
C26 H26A 0.9600 .
C26 H26B 0.9600 .
C26 H26C 0.9600 .
C31 C35 1.557(4) .
C31 H31A 0.9700 .
C31 H31B 0.9700 .
C32 C34 1.587(6) .
C32 H32A 0.9700 .
C32 H32B 0.9700 .
C33 C36 1.508(3) .
C33 H33A 0.9700 .
C33 H33B 0.9700 .
C34 H34A 0.9600 .
C34 H34B 0.9600 .
C34 H34C 0.9600 .
C35 H35A 0.9600 .
C35 H35B 0.9600 .
C35 H35C 0.9600 .
C36 H36A 0.9600 .
C36 H36B 0.9600 .
C36 H36C 0.9600 .
N1 C1 1.129(3) .
C1 Ag2 2.134(2) 2_665
